data_4035377
loop_
_publ_author_name
'Ndzeidze, Gilbert N.'
'Li, Lingzi'
'Steinmetz, Mark G.'

_publ_section_title
;
 Reversible Triplet Excitation Transfer in a Trimethylene-Linked
 Thioxanthone and Benzothiophene-2-Carboxanilide that Photochemically
 Expels Leaving Group Anions.
;
_journal_issue 16
_journal_name_full 'The Journal of organic chemistry'
_journal_page_first 8995
_journal_page_last 9007
_journal_paper_doi 10.1021/acs.joc.8b01173
_journal_volume 83
_journal_year 2018
_chemical_absolute_configuration ad
_chemical_formula_moiety 'C33 H23 N O4 S2'
_chemical_formula_sum 'C33 H23 N O4 S2'
_chemical_formula_weight 561.64
_space_group_crystal_system orthorhombic
_space_group_IT_number 33
_space_group_name_Hall 'P 2c -2n'
_space_group_name_H-M_alt 'P n a 21'
_atom_sites_solution_hydrogens geom
_atom_sites_solution_primary iterative
_atom_sites_solution_secondary difmap
_audit_creation_date 2017-12-15
_audit_creation_method
;
Olex2 1.2
(compiled 2017.08.10 svn.r3458 for OlexSys, GUI svn.r5381)
;
_cell_angle_alpha 90.00
_cell_angle_beta 90.00
_cell_angle_gamma 90.00
_cell_formula_units_Z 8
_cell_length_a 15.1873(2)
_cell_length_b 8.41771(12)
_cell_length_c 39.3945(7)
_cell_measurement_reflns_used 10613
_cell_measurement_temperature 100(2)
_cell_measurement_theta_max 70.4080
_cell_measurement_theta_min 4.4450
_cell_volume 5036.28(13)
_computing_cell_refinement 'CrysAlisPro 1.171.39.29c (Rigaku OD, 2017)'
_computing_data_collection 'CrysAlisPro 1.171.39.29c (Rigaku OD, 2017)'
_computing_data_reduction 'CrysAlisPro 1.171.39.29c (Rigaku OD, 2017)'
_computing_molecular_graphics 'Olex2 (Dolomanov et al., 2009)'
_computing_publication_material 'Olex2 (Dolomanov et al., 2009)'
_computing_structure_refinement 'XL (Sheldrick, 2008)'
_computing_structure_solution 'olex2.solve (Bourhis et al., 2015)'
_diffrn_ambient_temperature 100.15
_diffrn_detector 'CCD plate'
_diffrn_detector_area_resol_mean 10.3756
_diffrn_detector_type Atlas
_diffrn_measured_fraction_theta_full 0.986
_diffrn_measured_fraction_theta_max 0.986
_diffrn_measurement_details
;
List of Runs (angles in degrees, time in seconds):

  # Type    Start    End  Width  t~exp~   \w     \q     \k     \f   Frames
--------------------------------------------------------------------------
  1  \w   -122.00  -1.00   1.00    8.00    --  -42.46 -19.00   0.00  121
  2  \w      1.00  83.00   1.00    8.00    --   42.46 -99.00 -60.00   82
  3  \w     72.00 176.00   1.00   32.00    --  100.00  30.00 -60.00  104
  4  \w     27.00 121.00   1.00   32.00    --  100.00-125.00-150.00   94
  5  \w     24.00 128.00   1.00   32.00    --  100.00 -30.00 120.00  104
  6  \w     28.00 129.00   1.00   32.00    --  100.00 -61.00   0.00  101
  7  \w   -115.00 -14.00   1.00    8.00    --  -42.46 -57.00 -60.00  101
  8  \w   -116.00 -17.00   1.00    8.00    --  -42.46 -44.00-178.00   99
  9  \w     71.00 115.00   1.00   32.00    --  100.00  61.00 120.00   44
;
_diffrn_measurement_device 'four-circle diffractometer'
_diffrn_measurement_device_type 'SuperNova, Dual, Cu at home/near, Atlas'
_diffrn_measurement_method '\w scans'
_diffrn_orient_matrix_type 'CrysAlisPro convention (1999,Acta A55,543-557)'
_diffrn_orient_matrix_UB_11 -0.0169303000
_diffrn_orient_matrix_UB_12 0.0230565000
_diffrn_orient_matrix_UB_13 -0.0382424000
_diffrn_orient_matrix_UB_21 -0.0828287000
_diffrn_orient_matrix_UB_22 0.0984611000
_diffrn_orient_matrix_UB_23 0.0081504000
_diffrn_orient_matrix_UB_31 0.0560644000
_diffrn_orient_matrix_UB_32 0.1525569000
_diffrn_orient_matrix_UB_33 0.0004431000
_diffrn_radiation_monochromator mirror
_diffrn_radiation_probe x-ray
_diffrn_radiation_type CuK\a
_diffrn_radiation_wavelength 1.54184
_diffrn_reflns_av_R_equivalents 0.0320
_diffrn_reflns_av_unetI/netI 0.0331
_diffrn_reflns_limit_h_max 18
_diffrn_reflns_limit_h_min -18
_diffrn_reflns_limit_k_max 10
_diffrn_reflns_limit_k_min -10
_diffrn_reflns_limit_l_max 47
_diffrn_reflns_limit_l_min -44
_diffrn_reflns_number 24616
_diffrn_reflns_theta_full 70.59
_diffrn_reflns_theta_max 70.59
_diffrn_reflns_theta_min 4.49
_diffrn_source 'micro-focus sealed X-ray tube'
_diffrn_source_type 'SuperNova (Cu) X-ray Source'
_exptl_absorpt_coefficient_mu 2.273
_exptl_absorpt_correction_T_max 0.952
_exptl_absorpt_correction_T_min 0.687
_exptl_absorpt_correction_type gaussian
_exptl_absorpt_process_details
;
CrysAlisPro 1.171.39.29c (Rigaku Oxford Diffraction, 2017)
Numerical absorption correction based on gaussian integration over
			a multifaceted crystal model
Empirical absorption correction using spherical harmonics,
 implemented in SCALE3 ABSPACK scaling algorithm.
;
_exptl_crystal_colour yellow
_exptl_crystal_colour_primary yellow
_exptl_crystal_density_diffrn 1.481
_exptl_crystal_density_method 'not measured'
_exptl_crystal_description plate
_exptl_crystal_F_000 2336
_exptl_crystal_size_max 0.393
_exptl_crystal_size_mid 0.134
_exptl_crystal_size_min 0.023
_refine_diff_density_max 0.435
_refine_diff_density_min -0.340
_refine_diff_density_rms 0.062
_refine_ls_abs_structure_details 'Flack H D (1983), Acta Cryst. A39, 876-881'
_refine_ls_abs_structure_Flack 0.00(18)
_refine_ls_extinction_method none
_refine_ls_goodness_of_fit_ref 1.151
_refine_ls_hydrogen_treatment constr
_refine_ls_matrix_type full
_refine_ls_number_parameters 724
_refine_ls_number_reflns 8269
_refine_ls_number_restraints 1
_refine_ls_restrained_S_all 1.151
_refine_ls_R_factor_all 0.0443
_refine_ls_R_factor_gt 0.0417
_refine_ls_shift/su_max 0.001
_refine_ls_shift/su_mean 0.000
_refine_ls_structure_factor_coef Fsqd
_refine_ls_weighting_details 'calc w=1/[\s^2^(Fo^2^)+(0.0342P)^2^+6.0090P] where P=(Fo^2^+2Fc^2^)/3'
_refine_ls_weighting_scheme calc
_refine_ls_wR_factor_gt 0.1058
_refine_ls_wR_factor_ref 0.1073
_reflns_number_gt 7887
_reflns_number_total 8269
_reflns_threshold_expression >2sigma(I)
_cod_data_source_file jo8b01173_si_003.cif
_cod_data_source_block stein1f
_cod_original_cell_volume 5036.27(14)
_cod_database_code 4035377
_chemical_oxdiff_formula 'C33 H23 N O2 S2'
_reflns_odcompleteness_completeness 99.80
_reflns_odcompleteness_iscentric 1
_reflns_odcompleteness_theta 66.97
_olex2_refinement_description
;
1. Twinned data refinement
 Scales: 0.456(16)
 0.544(16)
2. Fixed Uiso
 At 1.2 times of:
  All C(H) groups, All C(H,H) groups
 At 1.5 times of:
  All C(H,H,H) groups
3.a Secondary CH2 refined with riding coordinates:
 C18(H18A,H18B), C19(H19A,H19B), C20(H20A,H20B), C18A(H18C,H18D), C19A(H19C,
 H19D), C20A(H20C,H20D)
3.b Aromatic/amide H refined with riding coordinates:
 C5(H5), C7(H7), C8(H8), C12(H12), C13(H13), C14(H14), C15(H15), C22(H22),
 C23(H23), C25(H25), C29(H29), C30(H30), C31(H31), C32(H32), C5A(H5A), C7A(H7A),
  C8A(H8A), C12A(H12A), C13A(H13A), C14A(H14A), C15A(H15A), C22A(H22A),
 C23A(H23A), C25A(H25A), C29A(H29A), C30A(H30A), C31A(H31A), C32A(H32A)
3.c Idealised Me refined as rotating group:
 C17(H17A,H17B,H17C), C17A(H17D,H17E,H17F)
;
_olex2_date_sample_data_collection 2017-12-14
_olex2_date_sample_submission 2017-12-12
_olex2_submission_special_instructions 'No special instructions were received'
_oxdiff_exptl_absorpt_empirical_details
;
Empirical correction (ABSPACK) includes:
- Absorption correction using spherical harmonics
- Frame scaling
;
_oxdiff_exptl_absorpt_empirical_full_max 2.649
_oxdiff_exptl_absorpt_empirical_full_min 0.630

loop_
_space_group_symop_id
_space_group_symop_operation_xyz
1 'x, y, z'
2 '-x, -y, z+1/2'
3 '-x+1/2, y+1/2, z+1/2'
4 'x+1/2, -y+1/2, z'

loop_
_atom_site_label
_atom_site_type_symbol
_atom_site_fract_x
_atom_site_fract_y
_atom_site_fract_z
_atom_site_U_iso_or_equiv
_atom_site_adp_type
_atom_site_occupancy
_atom_site_calc_flag
_atom_site_refinement_flags_posn
S1 S 0.54257(6) 0.22484(10) 0.35180(2) 0.0207(2) Uani 1 d .
S2 S 0.67719(7) 0.11230(11) 0.63015(2) 0.0273(2) Uani 1 d .
O1 O 0.63239(16) 0.4205(3) 0.40498(7) 0.0240(6) Uani 1 d .
O2 O 0.23932(18) -0.1054(4) 0.26505(8) 0.0378(7) Uani 1 d .
O3 O 0.38156(17) -0.0927(3) 0.25178(7) 0.0292(6) Uani 1 d .
O4 O 0.5862(3) -0.1670(4) 0.54133(8) 0.0580(11) Uani 1 d .
N1 N 0.5077(2) 0.5048(3) 0.43219(8) 0.0202(6) Uani 1 d .
C1 C 0.4953(2) 0.3321(4) 0.38422(9) 0.0195(7) Uani 1 d .
C2 C 0.4053(2) 0.3260(4) 0.38613(9) 0.0183(7) Uani 1 d .
C3 C 0.3704(3) 0.2303(4) 0.35850(9) 0.0183(8) Uani 1 d .
C4 C 0.4380(2) 0.1687(4) 0.33793(9) 0.0192(7) Uani 1 d .
C5 C 0.4223(2) 0.0731(4) 0.30967(9) 0.0193(7) Uani 1 d .
H5 H 0.4695 0.0322 0.2965 0.023 Uiso 1 calc R
C6 C 0.3357(2) 0.0397(4) 0.30148(9) 0.0199(7) Uani 1 d .
C7 C 0.2665(2) 0.0975(4) 0.32147(9) 0.0205(8) Uani 1 d .
H7 H 0.2074 0.0713 0.3158 0.025 Uiso 1 calc R
C8 C 0.2831(2) 0.1914(4) 0.34924(10) 0.0212(8) Uani 1 d .
H8 H 0.2353 0.2307 0.3624 0.025 Uiso 1 calc R
C9 C 0.5515(2) 0.4200(4) 0.40730(9) 0.0194(7) Uani 1 d .
C10 C 0.4152(2) 0.5017(4) 0.43582(9) 0.0202(8) Uani 1 d .
C11 C 0.3621(2) 0.4094(4) 0.41371(9) 0.0195(7) Uani 1 d .
C12 C 0.2710(2) 0.4032(4) 0.42008(10) 0.0226(8) Uani 1 d .
H12 H 0.2349 0.3384 0.4061 0.027 Uiso 1 calc R
C13 C 0.2323(3) 0.4884(5) 0.44607(10) 0.0252(8) Uani 1 d .
H13 H 0.1705 0.4832 0.4497 0.030 Uiso 1 calc R
C14 C 0.2848(3) 0.5814(5) 0.46679(10) 0.0257(9) Uani 1 d .
H14 H 0.2586 0.6415 0.4845 0.031 Uiso 1 calc R
C15 C 0.3745(3) 0.5880(4) 0.46204(9) 0.0228(8) Uani 1 d .
H15 H 0.4093 0.6518 0.4767 0.027 Uiso 1 calc R
C16 C 0.3122(2) -0.0599(4) 0.27149(9) 0.0204(8) Uani 1 d .
C17 C 0.3642(3) -0.1964(5) 0.22322(10) 0.0317(9) Uani 1 d .
H17A H 0.3141 -0.1552 0.2103 0.047 Uiso 1 calc GR
H17B H 0.3504 -0.3033 0.2315 0.047 Uiso 1 calc GR
H17C H 0.4163 -0.2008 0.2086 0.047 Uiso 1 calc GR
C18 C 0.5621(3) 0.6018(4) 0.45509(10) 0.0240(8) Uani 1 d .
H18A H 0.5326 0.7052 0.4588 0.029 Uiso 1 calc R
H18B H 0.6194 0.6231 0.4440 0.029 Uiso 1 calc R
C19 C 0.5787(3) 0.5241(5) 0.48923(10) 0.0262(8) Uani 1 d .
H19A H 0.5214 0.4940 0.4993 0.031 Uiso 1 calc R
H19B H 0.6065 0.6030 0.5045 0.031 Uiso 1 calc R
C20 C 0.6370(3) 0.3778(5) 0.48778(10) 0.0260(8) Uani 1 d .
H20A H 0.6953 0.4076 0.4786 0.031 Uiso 1 calc R
H20B H 0.6104 0.2989 0.4722 0.031 Uiso 1 calc R
C21 C 0.6670(3) 0.1736(5) 0.58799(10) 0.0260(8) Uani 1 d .
C22 C 0.6914(3) 0.3303(4) 0.58181(11) 0.0266(9) Uani 1 d .
H22 H 0.7143 0.3938 0.5997 0.032 Uiso 1 calc R
C23 C 0.6821(3) 0.3934(5) 0.54965(10) 0.0288(9) Uani 1 d .
H23 H 0.6988 0.5006 0.5457 0.035 Uiso 1 calc R
C24 C 0.6488(3) 0.3028(5) 0.52269(10) 0.0249(8) Uani 1 d .
C25 C 0.6270(3) 0.1469(5) 0.52893(10) 0.0251(8) Uani 1 d .
H25 H 0.6058 0.0832 0.5108 0.030 Uiso 1 calc R
C26 C 0.6354(3) 0.0789(5) 0.56144(10) 0.0253(8) Uani 1 d .
C27 C 0.6107(3) -0.0891(5) 0.56580(11) 0.0329(10) Uani 1 d .
C28 C 0.6149(3) -0.1638(5) 0.59995(11) 0.0275(9) Uani 1 d .
C29 C 0.5895(3) -0.3215(5) 0.60257(11) 0.0316(9) Uani 1 d .
H29 H 0.5697 -0.3758 0.5829 0.038 Uiso 1 calc R
C30 C 0.5924(3) -0.4019(5) 0.63333(12) 0.0345(9) Uani 1 d .
H30 H 0.5739 -0.5095 0.6347 0.041 Uiso 1 calc R
C31 C 0.6225(3) -0.3234(5) 0.66205(12) 0.0344(10) Uani 1 d .
H31 H 0.6256 -0.3782 0.6831 0.041 Uiso 1 calc R
C32 C 0.6478(3) -0.1675(5) 0.66028(11) 0.0330(10) Uani 1 d .
H32 H 0.6677 -0.1143 0.6801 0.040 Uiso 1 calc R
C33 C 0.6444(3) -0.0858(4) 0.62921(11) 0.0280(8) Uani 1 d .
S1A S 0.20757(6) 0.75792(10) 0.36705(2) 0.0212(2) Uani 1 d .
S2A S 0.07288(7) 0.81788(11) 0.08697(2) 0.0276(2) Uani 1 d .
O1A O 0.11902(17) 0.5659(3) 0.31308(7) 0.0244(6) Uani 1 d .
O2A O 0.51014(19) 1.0753(4) 0.45614(8) 0.0369(7) Uani 1 d .
O3A O 0.36735(18) 1.0666(3) 0.46875(7) 0.0317(7) Uani 1 d .
O4A O 0.1394(2) 1.1207(3) 0.17562(7) 0.0398(8) Uani 1 d .
N1A N 0.2446(2) 0.4732(4) 0.28775(8) 0.0207(6) Uani 1 d .
C1A C 0.2554(2) 0.6508(4) 0.33473(9) 0.0187(7) Uani 1 d .
C2A C 0.3458(2) 0.6580(4) 0.33323(9) 0.0182(7) Uani 1 d .
C3A C 0.3808(3) 0.7522(4) 0.36119(9) 0.0177(8) Uani 1 d .
C4A C 0.3111(2) 0.8132(4) 0.38133(9) 0.0198(7) Uani 1 d .
C5A C 0.3267(2) 0.9070(4) 0.40999(9) 0.0205(7) Uani 1 d .
H5A H 0.2794 0.9478 0.4232 0.025 Uiso 1 calc R
C6A C 0.4133(2) 0.9386(4) 0.41855(9) 0.0193(7) Uani 1 d .
C7A C 0.4827(2) 0.8812(4) 0.39877(9) 0.0211(8) Uani 1 d .
H7A H 0.5416 0.9067 0.4048 0.025 Uiso 1 calc R
C8A C 0.4671(2) 0.7877(4) 0.37052(10) 0.0200(8) Uani 1 d .
H8A H 0.5150 0.7479 0.3575 0.024 Uiso 1 calc R
C9A C 0.1993(2) 0.5634(4) 0.31145(9) 0.0190(7) Uani 1 d .
C10A C 0.3368(2) 0.4787(4) 0.28407(9) 0.0207(8) Uani 1 d .
C11A C 0.3893(2) 0.5741(4) 0.30561(9) 0.0190(7) Uani 1 d .
C12A C 0.4799(2) 0.5873(4) 0.29860(10) 0.0237(8) Uani 1 d .
H12A H 0.5152 0.6562 0.3120 0.028 Uiso 1 calc R
C13A C 0.5187(3) 0.5014(5) 0.27250(10) 0.0268(8) Uani 1 d .
H13A H 0.5800 0.5112 0.2682 0.032 Uiso 1 calc R
C14A C 0.4677(3) 0.4016(5) 0.25270(10) 0.0256(8) Uani 1 d .
H14A H 0.4944 0.3406 0.2352 0.031 Uiso 1 calc R
C15A C 0.3779(3) 0.3902(4) 0.25821(10) 0.0247(8) Uani 1 d .
H15A H 0.3435 0.3217 0.2444 0.030 Uiso 1 calc R
C16A C 0.4366(2) 1.0338(4) 0.44914(10) 0.0221(8) Uani 1 d .
C17A C 0.3869(3) 1.1614(5) 0.49862(11) 0.0350(10) Uani 1 d .
H17D H 0.4155 1.2606 0.4917 0.052 Uiso 1 calc GR
H17E H 0.4263 1.1018 0.5137 0.052 Uiso 1 calc GR
H17F H 0.3320 1.1857 0.5107 0.052 Uiso 1 calc GR
C18A C 0.1908(3) 0.3693(4) 0.26558(10) 0.0236(8) Uani 1 d .
H18C H 0.1337 0.3484 0.2768 0.028 Uiso 1 calc R
H18D H 0.2214 0.2662 0.2628 0.028 Uiso 1 calc R
C19A C 0.1737(3) 0.4403(4) 0.23069(10) 0.0246(8) Uani 1 d .
H19C H 0.1525 0.3554 0.2153 0.030 Uiso 1 calc R
H19D H 0.2299 0.4810 0.2214 0.030 Uiso 1 calc R
C20A C 0.1061(3) 0.5754(5) 0.23115(10) 0.0265(8) Uani 1 d .
H20C H 0.0490 0.5345 0.2395 0.032 Uiso 1 calc R
H20D H 0.1262 0.6596 0.2469 0.032 Uiso 1 calc R
C21A C 0.0792(3) 0.7630(4) 0.12969(10) 0.0235(8) Uani 1 d .
C22A C 0.0572(2) 0.6062(4) 0.13659(10) 0.0258(8) Uani 1 d .
H22A H 0.0372 0.5390 0.1188 0.031 Uiso 1 calc R
C23A C 0.0642(3) 0.5476(5) 0.16931(10) 0.0255(8) Uani 1 d .
H23A H 0.0488 0.4403 0.1738 0.031 Uiso 1 calc R
C24A C 0.0941(3) 0.6454(4) 0.19597(10) 0.0228(8) Uani 1 d .
C25A C 0.1115(3) 0.8019(5) 0.18907(10) 0.0234(8) Uani 1 d .
H25A H 0.1289 0.8698 0.2071 0.028 Uiso 1 calc R
C26A C 0.1045(2) 0.8651(4) 0.15612(10) 0.0213(8) Uani 1 d .
C27A C 0.1248(3) 1.0342(4) 0.15119(10) 0.0275(9) Uani 1 d .
C28A C 0.1300(3) 1.1006(5) 0.11618(10) 0.0257(8) Uani 1 d .
C29A C 0.1539(3) 1.2590(5) 0.11239(11) 0.0290(9) Uani 1 d .
H29A H 0.1682 1.3195 0.1320 0.035 Uiso 1 calc R
C30A C 0.1576(3) 1.3308(5) 0.08105(11) 0.0321(9) Uani 1 d .
H30A H 0.1714 1.4406 0.0792 0.039 Uiso 1 calc R
C31A C 0.1410(3) 1.2414(5) 0.05222(11) 0.0308(9) Uani 1 d .
H31A H 0.1446 1.2894 0.0304 0.037 Uiso 1 calc R
C32A C 0.1194(3) 1.0836(5) 0.05506(10) 0.0308(9) Uani 1 d .
H32A H 0.1099 1.0220 0.0352 0.037 Uiso 1 calc R
C33A C 0.1115(2) 1.0134(4) 0.08693(10) 0.0242(8) Uani 1 d .

loop_
_atom_site_aniso_label
_atom_site_aniso_U_11
_atom_site_aniso_U_22
_atom_site_aniso_U_33
_atom_site_aniso_U_23
_atom_site_aniso_U_13
_atom_site_aniso_U_12
S1 0.0121(5) 0.0252(4) 0.0249(5) -0.0016(4) -0.0001(4) -0.0001(3)
S2 0.0290(5) 0.0278(5) 0.0250(5) -0.0009(4) -0.0028(4) 0.0013(4)
O1 0.0132(13) 0.0292(13) 0.0294(15) -0.0018(11) 0.0000(11) -0.0015(11)
O2 0.0202(15) 0.057(2) 0.0361(17) -0.0152(14) -0.0020(13) -0.0062(14)
O3 0.0197(14) 0.0368(15) 0.0310(15) -0.0101(12) 0.0020(12) -0.0037(12)
O4 0.109(3) 0.0347(17) 0.0302(18) -0.0022(14) -0.0124(19) -0.0188(19)
N1 0.0168(15) 0.0219(15) 0.0218(15) -0.0007(12) -0.0007(13) -0.0003(12)
C1 0.0162(19) 0.0187(17) 0.0237(19) 0.0042(13) -0.0007(15) -0.0007(14)
C2 0.0144(18) 0.0187(16) 0.0218(19) 0.0057(13) 0.0002(15) 0.0021(14)
C3 0.013(2) 0.0210(17) 0.021(2) 0.0049(13) -0.0015(15) 0.0012(14)
C4 0.0127(18) 0.0207(17) 0.0242(19) 0.0027(14) -0.0016(15) 0.0009(14)
C5 0.0134(17) 0.0202(16) 0.0242(19) 0.0040(14) 0.0014(15) 0.0012(14)
C6 0.0195(19) 0.0180(16) 0.0222(19) 0.0039(13) -0.0027(15) -0.0039(14)
C7 0.0156(18) 0.0215(18) 0.0243(19) 0.0043(13) -0.0036(15) -0.0020(14)
C8 0.0148(19) 0.0226(18) 0.026(2) 0.0017(15) 0.0005(16) 0.0014(14)
C9 0.019(2) 0.0177(16) 0.0212(19) 0.0055(13) -0.0005(15) 0.0000(14)
C10 0.0157(18) 0.0213(18) 0.0235(19) 0.0054(13) -0.0004(15) 0.0033(14)
C11 0.0140(18) 0.0208(17) 0.0237(19) 0.0041(13) -0.0012(15) 0.0011(14)
C12 0.0156(19) 0.0262(19) 0.026(2) 0.0012(14) -0.0013(16) -0.0004(15)
C13 0.0163(19) 0.031(2) 0.028(2) 0.0031(16) 0.0033(16) 0.0017(16)
C14 0.025(2) 0.030(2) 0.023(2) 0.0005(15) 0.0021(17) 0.0049(16)
C15 0.022(2) 0.0241(18) 0.023(2) 0.0010(14) -0.0025(15) 0.0026(15)
C16 0.0155(19) 0.0202(17) 0.0257(19) 0.0058(14) -0.0019(16) 0.0005(14)
C17 0.030(2) 0.037(2) 0.027(2) -0.0085(17) 0.0010(18) -0.0106(19)
C18 0.021(2) 0.0256(18) 0.0249(19) -0.0006(14) -0.0010(16) -0.0021(15)
C19 0.023(2) 0.031(2) 0.024(2) -0.0008(15) -0.0022(16) 0.0000(17)
C20 0.022(2) 0.030(2) 0.026(2) -0.0006(15) -0.0018(16) -0.0017(16)
C21 0.019(2) 0.035(2) 0.024(2) -0.0006(16) -0.0009(17) 0.0051(17)
C22 0.023(2) 0.0290(19) 0.028(2) -0.0064(16) -0.0059(17) -0.0034(16)
C23 0.027(2) 0.028(2) 0.031(2) 0.0016(16) -0.0034(18) -0.0039(17)
C24 0.021(2) 0.030(2) 0.023(2) -0.0009(15) -0.0011(17) 0.0038(17)
C25 0.020(2) 0.032(2) 0.024(2) -0.0039(15) -0.0011(16) 0.0016(16)
C26 0.022(2) 0.0283(19) 0.026(2) -0.0037(15) -0.0021(16) 0.0016(16)
C27 0.035(2) 0.031(2) 0.032(2) -0.0024(17) -0.0027(19) 0.0020(18)
C28 0.024(2) 0.031(2) 0.028(2) -0.0035(16) -0.0011(17) 0.0038(17)
C29 0.026(2) 0.035(2) 0.034(2) 0.0011(18) -0.0014(19) -0.0023(19)
C30 0.030(2) 0.025(2) 0.048(3) 0.0043(18) 0.003(2) -0.0020(17)
C31 0.031(2) 0.037(2) 0.035(2) 0.0078(18) 0.0048(19) 0.0076(19)
C32 0.029(2) 0.039(2) 0.031(2) -0.0007(17) 0.0009(18) 0.0025(19)
C33 0.025(2) 0.0253(19) 0.034(2) 0.0014(16) 0.0017(18) 0.0076(15)
S1A 0.0125(5) 0.0263(4) 0.0248(5) -0.0016(4) -0.0006(4) -0.0018(3)
S2A 0.0338(5) 0.0248(4) 0.0242(5) -0.0014(4) -0.0029(4) -0.0034(4)
O1A 0.0160(13) 0.0296(13) 0.0276(15) 0.0003(11) -0.0010(11) -0.0023(11)
O2A 0.0190(15) 0.0547(19) 0.0371(17) -0.0133(14) -0.0014(13) -0.0058(14)
O3A 0.0169(14) 0.0416(16) 0.0367(16) -0.0148(13) 0.0012(12) -0.0027(12)
O4A 0.067(2) 0.0260(15) 0.0269(16) -0.0037(11) -0.0030(15) -0.0067(14)
N1A 0.0150(16) 0.0230(15) 0.0241(16) 0.0003(12) -0.0017(13) 0.0007(12)
C1A 0.0158(18) 0.0177(15) 0.0226(19) 0.0042(13) -0.0017(15) 0.0005(14)
C2A 0.0139(18) 0.0166(16) 0.0242(19) 0.0064(13) -0.0007(14) -0.0007(13)
C3A 0.016(2) 0.0170(16) 0.019(2) 0.0034(12) -0.0009(16) -0.0003(14)
C4A 0.0121(18) 0.0216(17) 0.026(2) 0.0024(14) -0.0021(15) -0.0007(14)
C5A 0.0159(18) 0.0216(17) 0.0240(19) 0.0026(14) 0.0017(15) 0.0022(14)
C6A 0.0156(18) 0.0166(16) 0.0256(19) 0.0030(13) -0.0043(15) -0.0028(14)
C7A 0.0109(17) 0.0254(18) 0.027(2) 0.0022(14) -0.0019(15) -0.0021(14)
C8A 0.0119(18) 0.0257(17) 0.023(2) 0.0039(15) 0.0013(15) 0.0008(15)
C9A 0.0146(18) 0.0183(16) 0.0242(19) 0.0029(13) -0.0011(15) -0.0032(14)
C10A 0.019(2) 0.0173(17) 0.026(2) 0.0051(13) -0.0006(16) 0.0033(14)
C11A 0.0156(18) 0.0200(16) 0.0212(18) 0.0054(13) -0.0004(15) 0.0046(14)
C12A 0.0155(19) 0.0298(19) 0.026(2) 0.0026(15) -0.0015(16) 0.0019(15)
C13A 0.0149(18) 0.036(2) 0.030(2) 0.0044(16) 0.0035(17) 0.0059(17)
C14A 0.022(2) 0.029(2) 0.026(2) 0.0021(15) 0.0028(16) 0.0101(16)
C15A 0.028(2) 0.0219(18) 0.025(2) 0.0015(14) -0.0025(16) 0.0057(16)
C16A 0.018(2) 0.0209(17) 0.027(2) 0.0032(14) -0.0010(16) -0.0015(15)
C17A 0.029(2) 0.039(2) 0.038(2) -0.0151(19) 0.0013(19) -0.0078(19)
C18A 0.022(2) 0.0214(18) 0.027(2) -0.0006(14) -0.0031(16) -0.0031(15)
C19A 0.0208(19) 0.0253(18) 0.028(2) -0.0033(15) -0.0027(17) 0.0019(16)
C20A 0.026(2) 0.030(2) 0.023(2) 0.0009(15) -0.0005(17) 0.0037(17)
C21A 0.016(2) 0.0280(19) 0.027(2) -0.0024(15) -0.0045(16) 0.0009(15)
C22A 0.0183(19) 0.028(2) 0.031(2) -0.0052(16) -0.0039(17) 0.0011(16)
C23A 0.023(2) 0.0227(19) 0.031(2) 0.0014(15) -0.0015(17) -0.0050(15)
C24A 0.0143(19) 0.0255(18) 0.029(2) -0.0001(15) -0.0003(16) 0.0045(15)
C25A 0.017(2) 0.0305(19) 0.023(2) -0.0039(15) -0.0016(16) 0.0010(16)
C26A 0.0147(18) 0.0245(18) 0.025(2) -0.0011(14) -0.0002(15) 0.0004(15)
C27A 0.028(2) 0.0247(19) 0.030(2) -0.0026(16) -0.0017(17) 0.0037(17)
C28A 0.024(2) 0.0273(19) 0.026(2) -0.0001(15) 0.0011(16) 0.0019(16)
C29A 0.024(2) 0.031(2) 0.032(2) -0.0032(17) 0.0007(18) -0.0001(17)
C30A 0.031(2) 0.0245(19) 0.041(3) 0.0060(17) 0.0041(19) -0.0027(17)
C31A 0.030(2) 0.035(2) 0.028(2) 0.0064(17) 0.0053(18) 0.0007(18)
C32A 0.031(2) 0.039(2) 0.022(2) -0.0006(17) 0.0007(17) -0.0004(18)
C33A 0.0179(18) 0.0227(18) 0.032(2) 0.0020(15) -0.0007(17) 0.0029(15)

loop_
_atom_type_symbol
_atom_type_description
_atom_type_scat_dispersion_real
_atom_type_scat_dispersion_imag
_atom_type_scat_source
C C 0.0181 0.0091 'International Tables Vol C Tables 4.2.6.8 and 6.1.1.4'
H H 0.0000 0.0000 'International Tables Vol C Tables 4.2.6.8 and 6.1.1.4'
N N 0.0311 0.0180 'International Tables Vol C Tables 4.2.6.8 and 6.1.1.4'
O O 0.0492 0.0322 'International Tables Vol C Tables 4.2.6.8 and 6.1.1.4'
S S 0.3331 0.5567 'International Tables Vol C Tables 4.2.6.8 and 6.1.1.4'

loop_
_exptl_crystal_face_index_h
_exptl_crystal_face_index_k
_exptl_crystal_face_index_l
_exptl_crystal_face_perp_dist
1 5 -1 0.1506
10 -1 3 0.0297
-10 -1 -3 0.0497
0 0 26 0.0114
0 0 -26 0.0114

loop_
_geom_angle_atom_site_label_1
_geom_angle_atom_site_label_2
_geom_angle_atom_site_label_3
_geom_angle
C1 S1 C4 89.74(17)
C33 S2 C21 103.7(2)
C16 O3 C17 115.6(3)
C9 N1 C10 122.7(3)
C9 N1 C18 116.8(3)
C10 N1 C18 120.5(3)
C2 C1 S1 115.9(3)
C2 C1 C9 124.9(3)
C9 C1 S1 119.2(3)
C1 C2 C3 110.1(3)
C1 C2 C11 118.3(3)
C11 C2 C3 131.6(3)
C4 C3 C2 111.7(3)
C4 C3 C8 116.8(3)
C8 C3 C2 131.6(3)
C3 C4 S1 112.6(3)
C5 C4 S1 124.2(3)
C5 C4 C3 123.2(3)
C6 C5 C4 117.8(3)
C5 C6 C7 120.8(3)
C5 C6 C16 121.7(3)
C7 C6 C16 117.4(3)
C8 C7 C6 120.7(3)
C7 C8 C3 120.7(3)
O1 C9 N1 122.0(3)
O1 C9 C1 122.8(3)
N1 C9 C1 115.1(3)
N1 C10 C11 120.9(3)
C15 C10 N1 120.2(3)
C15 C10 C11 118.9(3)
C10 C11 C2 117.8(3)
C12 C11 C2 124.1(3)
C12 C11 C10 118.1(3)
C13 C12 C11 122.1(4)
C12 C13 C14 119.1(4)
C15 C14 C13 120.9(4)
C14 C15 C10 121.0(4)
O2 C16 O3 122.6(4)
O2 C16 C6 124.6(4)
O3 C16 C6 112.8(3)
N1 C18 C19 113.4(3)
C18 C19 C20 114.4(3)
C19 C20 C24 111.8(3)
C22 C21 S2 115.0(3)
C22 C21 C26 120.0(4)
C26 C21 S2 124.9(3)
C23 C22 C21 119.9(4)
C22 C23 C24 121.5(4)
C23 C24 C20 120.1(4)
C25 C24 C20 121.9(4)
C25 C24 C23 118.0(4)
C24 C25 C26 121.9(4)
C21 C26 C25 118.6(4)
C21 C26 C27 123.1(4)
C25 C26 C27 118.3(4)
O4 C27 C26 120.0(4)
O4 C27 C28 120.0(4)
C26 C27 C28 120.1(4)
C29 C28 C27 117.4(4)
C29 C28 C33 118.5(4)
C33 C28 C27 124.1(4)
C28 C29 C30 121.5(4)
C31 C30 C29 119.3(4)
C32 C31 C30 120.5(4)
C31 C32 C33 120.2(4)
C28 C33 S2 123.9(3)
C28 C33 C32 120.0(4)
C32 C33 S2 116.1(3)
C1A S1A C4A 89.86(18)
C33A S2A C21A 103.36(19)
C16A O3A C17A 114.9(3)
C9A N1A C10A 123.0(3)
C9A N1A C18A 116.5(3)
C10A N1A C18A 120.5(3)
C2A C1A S1A 115.5(3)
C2A C1A C9A 125.5(3)
C9A C1A S1A 119.0(3)
C1A C2A C3A 110.8(3)
C1A C2A C11A 117.6(3)
C11A C2A C3A 131.5(3)
C4A C3A C2A 110.3(3)
C8A C3A C2A 131.2(4)
C8A C3A C4A 118.4(3)
C3A C4A S1A 113.4(3)
C5A C4A S1A 124.6(3)
C5A C4A C3A 122.0(3)
C6A C5A C4A 117.8(3)
C5A C6A C7A 121.0(3)
C5A C6A C16A 121.8(3)
C7A C6A C16A 117.2(3)
C8A C7A C6A 121.0(3)
C7A C8A C3A 119.7(3)
O1A C9A N1A 122.7(3)
O1A C9A C1A 123.0(3)
N1A C9A C1A 114.3(3)
N1A C10A C11A 121.1(3)
C15A C10A N1A 119.8(3)
C15A C10A C11A 119.0(3)
C10A C11A C2A 117.9(3)
C12A C11A C2A 123.5(3)
C12A C11A C10A 118.6(3)
C13A C12A C11A 121.3(4)
C14A C13A C12A 119.7(4)
C13A C14A C15A 120.4(4)
C14A C15A C10A 120.9(4)
O2A C16A O3A 122.7(4)
O2A C16A C6A 124.3(4)
O3A C16A C6A 113.0(3)
N1A C18A C19A 113.3(3)
C18A C19A C20A 113.3(3)
C24A C20A C19A 111.0(3)
C22A C21A S2A 115.2(3)
C22A C21A C26A 120.2(4)
C26A C21A S2A 124.6(3)
C23A C22A C21A 120.2(4)
C22A C23A C24A 120.7(3)
C23A C24A C20A 119.5(3)
C25A C24A C20A 122.1(3)
C25A C24A C23A 118.4(4)
C24A C25A C26A 122.1(4)
C21A C26A C25A 118.3(3)
C21A C26A C27A 123.5(3)
C25A C26A C27A 118.2(3)
O4A C27A C26A 120.6(4)
O4A C27A C28A 119.6(3)
C26A C27A C28A 119.8(3)
C29A C28A C27A 118.2(4)
C29A C28A C33A 118.0(4)
C33A C28A C27A 123.8(3)
C30A C29A C28A 121.9(4)
C29A C30A C31A 119.3(4)
C32A C31A C30A 120.2(4)
C31A C32A C33A 120.3(4)
C28A C33A S2A 124.3(3)
C32A C33A S2A 115.4(3)
C32A C33A C28A 120.2(3)

loop_
_geom_bond_atom_site_label_1
_geom_bond_atom_site_label_2
_geom_bond_distance
S1 C1 1.721(4)
S1 C4 1.745(4)
S2 C21 1.746(4)
S2 C33 1.741(4)
O1 C9 1.232(4)
O2 C16 1.198(5)
O3 C16 1.338(5)
O3 C17 1.448(5)
O4 C27 1.224(5)
N1 C9 1.383(5)
N1 C10 1.411(5)
N1 C18 1.472(5)
C1 C2 1.371(5)
C1 C9 1.449(5)
C2 C3 1.455(5)
C2 C11 1.451(5)
C3 C4 1.407(5)
C3 C8 1.414(5)
C4 C5 1.394(5)
C5 C6 1.384(5)
C6 C7 1.401(5)
C6 C16 1.492(5)
C7 C8 1.373(5)
C10 C11 1.419(5)
C10 C15 1.407(5)
C11 C12 1.407(5)
C12 C13 1.381(5)
C13 C14 1.384(6)
C14 C15 1.375(5)
C18 C19 1.517(5)
C19 C20 1.517(5)
C20 C24 1.524(5)
C21 C22 1.391(5)
C21 C26 1.400(5)
C22 C23 1.381(6)
C23 C24 1.402(6)
C24 C25 1.376(6)
C25 C26 1.408(5)
C26 C27 1.473(6)
C27 C28 1.486(6)
C28 C29 1.386(6)
C28 C33 1.400(6)
C29 C30 1.389(6)
C30 C31 1.388(7)
C31 C32 1.369(6)
C32 C33 1.405(6)
S1A C1A 1.721(4)
S1A C4A 1.734(4)
S2A C21A 1.748(4)
S2A C33A 1.747(4)
O1A C9A 1.221(4)
O2A C16A 1.202(5)
O3A C16A 1.334(5)
O3A C17A 1.452(5)
O4A C27A 1.226(5)
N1A C9A 1.387(5)
N1A C10A 1.408(5)
N1A C18A 1.482(5)
C1A C2A 1.375(5)
C1A C9A 1.452(5)
C2A C3A 1.458(5)
C2A C11A 1.456(5)
C3A C4A 1.419(5)
C3A C8A 1.394(5)
C4A C5A 1.398(5)
C5A C6A 1.382(5)
C6A C7A 1.398(5)
C6A C16A 1.491(5)
C7A C8A 1.383(5)
C10A C11A 1.415(5)
C10A C15A 1.407(5)
C11A C12A 1.408(5)
C12A C13A 1.388(5)
C13A C14A 1.384(6)
C14A C15A 1.385(5)
C18A C19A 1.521(5)
C19A C20A 1.533(5)
C20A C24A 1.517(5)
C21A C22A 1.388(5)
C21A C26A 1.403(5)
C22A C23A 1.385(6)
C23A C24A 1.409(5)
C24A C25A 1.371(5)
C25A C26A 1.407(5)
C26A C27A 1.470(5)
C27A C28A 1.491(6)
C28A C29A 1.390(6)
C28A C33A 1.395(5)
C29A C30A 1.376(6)
C30A C31A 1.386(6)
C31A C32A 1.372(6)
C32A C33A 1.393(6)

loop_
_exptl_oxdiff_crystal_face_indexfrac_h
_exptl_oxdiff_crystal_face_indexfrac_k
_exptl_oxdiff_crystal_face_indexfrac_l
_exptl_oxdiff_crystal_face_x
_exptl_oxdiff_crystal_face_y
_exptl_oxdiff_crystal_face_z
1.0000 5.0000 -0.9988 0.1366 0.4013 0.8184
10.0000 -1.0000 2.9979 -0.3070 -0.9023 0.4094
-10.0000 -1.0000 -2.9984 0.2609 0.7054 -0.7145
-0.0000 0.0000 25.9983 -0.9942 0.2119 0.0115
0.0000 -0.0000 -25.9983 0.9942 -0.2119 -0.0115

loop_
_twin_individual_id
_twin_individual_mass_fraction_refined
1 0.456(16)
2 0.544(16)
